data_4323511
loop_
_publ_author_name
'Reiner Anwander'
'Florian C. Munck'
'Thomas Priermeier'
'Wolfgang Scherer'
'Oliver Runte'
'Wolfgang A. Herrmann'

_publ_contact_author
;                                                                               
       Dr. Reiner Anwander                                                      
       Institute of Chemical Technology I                                       
       University of Stuttgart                                                  
       Pfaffenwaldring 55                                                       
       D-70569 Stuttgart                                                        
;
_publ_contact_author_email ' reiner.anwander@po.uni-stuttgart.de '
_publ_contact_author_fax ' 0711 685 4065 '
_publ_contact_author_phone ' 0711 685 4148 '
_publ_section_title
;
 Volatile Donor-Functionalized Alkoxy Derivatives of Lutetium and Their
 Structural Characterization1
;
_journal_name_full 'Inorganic Chemistry'
_journal_page_first 3545
_journal_page_last 3552
_journal_paper_doi 10.1021/ic9700157
_journal_volume 36
_journal_year 1997
_chemical_compound_source
;
?
;
_chemical_formula_moiety ' C45 H100 Lu4 O20 '
_chemical_formula_sum 'C45 H100 Lu4 O20'
_chemical_formula_weight 1661.14
_chemical_name_systematic
;
?
;
_space_group_IT_number 9
_symmetry_cell_setting monoclinic
_symmetry_space_group_name_Hall 'C -2yc'
_symmetry_space_group_name_H-M 'C 1 c 1'
_atom_sites_solution_hydrogens geom
_atom_sites_solution_primary heavy
_audit_creation_date 96-10-15
_audit_creation_method CRYSTALS
_audit_update_record
;                                                                               
       96-11-27    Updated by Author Thomas Priermeier                
;
_cell_angle_alpha 90.000
_cell_angle_beta 109.70(3)
_cell_angle_gamma 90.000
_cell_formula_units_Z 4
_cell_length_a 21.63(1)
_cell_length_b 14.49(3)
_cell_length_c 21.04(2)
_cell_measurement_reflns_used 25
_cell_measurement_temperature 253
_cell_measurement_theta_max 8.61
_cell_measurement_theta_min 5.86
_cell_volume 6208(14)
_computing_cell_refinement 'CAD-4 software (Enraf-Nonius, 1989)'
_computing_data_collection 'CAD-4 software (Enraf-Nonius, 1989)'
_computing_data_reduction
;
 'CRYSTALS (Watkin, Carruthers & Betteridge, 1985) '
 'SDP (Frenz, 1978) '
;
_computing_molecular_graphics 'PLATON (Spek, 1995) '
_computing_publication_material 'CRYSTALS '
_computing_structure_refinement 'CRYSTALS '
_computing_structure_solution 'SHELXS86 (Sheldrick, 1986)'
_diffrn_ambient_temperature 253
_diffrn_measurement_device '  Enraf-nonius CAD4 '
_diffrn_measurement_method ' omega '
_diffrn_radiation_monochromator graphite
_diffrn_radiation_source 'fine-focus sealed tube'
_diffrn_radiation_type 'Mo Ka'
_diffrn_radiation_wavelength 0.71073
_diffrn_reflns_limit_h_max 25
_diffrn_reflns_limit_h_min -25
_diffrn_reflns_limit_k_max 17
_diffrn_reflns_limit_k_min 0
_diffrn_reflns_limit_l_max 25
_diffrn_reflns_limit_l_min -25
_diffrn_reflns_number 8362
_diffrn_reflns_theta_max 25.0
_diffrn_reflns_theta_min 2.0
_diffrn_standards_decay_% 47
_diffrn_standards_interval_time 60
_diffrn_standards_number 3
_exptl_absorpt_coefficient_mu 6.4
_exptl_absorpt_correction_T_max 0.999
_exptl_absorpt_correction_T_min 0.490
_exptl_absorpt_correction_type empirical
_exptl_crystal_colour 'colourless '
_exptl_crystal_density_diffrn 1.784
_exptl_crystal_description 'irregular fragment '
_exptl_crystal_F_000 3256.00
_exptl_crystal_size_max 0.55
_exptl_crystal_size_mid 0.3
_exptl_crystal_size_min 0.2
_refine_diff_density_max 5.65
_refine_diff_density_min -4.72
_refine_ls_extinction_method None
_refine_ls_goodness_of_fit_obs 1.3439
_refine_ls_hydrogen_treatment
;
H atoms placed geometrically after each cycle.
One H atom belonging to an OH-Group has not been
placed. It does not contribute to F000 but is included
in the chemical formula an the formula weight
;
_refine_ls_matrix_type full
_refine_ls_number_parameters 612
_refine_ls_number_reflns 6057
_refine_ls_R_factor_obs 0.067
_refine_ls_shift/esd_max 0.016512
_refine_ls_structure_factor_coef F
_refine_ls_weighting_scheme
;
 Chebychev polynomial (Carruthers & Watkin, 1979)
;
_refine_ls_wR_factor_obs 0.075
_reflns_limit_h_max 25
_reflns_limit_h_min -25
_reflns_limit_k_max 17
_reflns_limit_k_min 0
_reflns_limit_l_max 24
_reflns_limit_l_min -24
_reflns_number_observed 6057
_reflns_number_total 7250
_reflns_observed_criterion >3.00s(I)
_cod_data_source_file ic9700157_1.cif
_cod_data_source_block global
_cod_depositor_comments
;
The following automatic conversions were performed:

'_symmetry_cell_setting' value 'monoclinic ' changed to 'monoclinic'
according to the built-in table from CIF Core dictionary named
'cif_core.dic' version 2.4.1 from 2010-06-29.

Automatic conversion script
Id: cif_fix_values 1715 2011-07-08 13:25:40Z adriana 

The following automatic conversions were performed:

'_atom_sites_solution_hydrogens' value 'Geometric' was changed to
'geom'.

Automatic conversion script
Id: cif_fix_values 6452 2018-10-05 10:23:21Z andrius 
;
_cod_original_cell_volume 6209
_cod_original_sg_symbol_H-M 'C 1 c 1 '
_cod_original_formula_sum ' C45 H100 Lu4 O20 '
_cod_database_code 4323511

loop_
_symmetry_equiv_pos_as_xyz
x,y,z
x+1/2,y+1/2,z
x,-y,z+1/2
x+1/2,-y+1/2,z+1/2

loop_
_atom_site_aniso_label
_atom_site_aniso_U_11
_atom_site_aniso_U_22
_atom_site_aniso_U_33
_atom_site_aniso_U_23
_atom_site_aniso_U_13
_atom_site_aniso_U_12
LU1 0.0456(6) 0.0384(7) 0.0226(6) -0.0017(6) 0.0064(5) -0.0030(6)
LU2 0.0452(6) 0.0488(8) 0.0262(6) 0.0023(6) 0.0057(5) -0.0093(6)
LU3 0.0426(6) 0.0472(8) 0.0252(7) -0.0073(6) 0.0073(5) -0.0115(6)
LU4 0.0454(6) 0.0412(7) 0.0260(6) -0.0011(6) 0.0090(5) -0.0051(6)
O1 0.05(1) 0.07(2) 0.01(1) -0.007(9) 0.005(8) -0.01(1)
O2 0.07(1) 0.05(1) 0.04(1) -0.01(1) 0.02(1) -0.01(1)
O3 0.040(9) 0.04(1) 0.015(9) -0.002(8) -0.018(7) -0.021(9)
O4 0.14(3) 0.05(2) 0.09(2) -0.05(2) 0.01(2) -0.02(2)
O5 0.04(1) 0.03(1) 0.03(1) -0.010(9) -0.006(8) 0.001(9)
O6 0.07(1) 0.06(2) 0.04(1) -0.00(1) 0.01(1) 0.02(1)
O7 0.08(1) 0.01(1) 0.05(1) -0.019(9) 0.02(1) -0.02(1)
O8 0.07(1) 0.07(2) 0.05(1) -0.01(1) 0.03(1) -0.02(1)
O9 0.06(1) 0.07(2) 0.01(1) -0.00(1) 0.005(8) -0.02(1)
O10 0.06(1) 0.07(2) 0.04(1) -0.00(1) 0.00(1) -0.01(1)
O11 0.05(1) 0.11(2) 0.010(9) -0.00(1) 0.010(8) -0.02(1)
O12 0.05(1) 0.09(2) 0.06(2) 0.02(1) 0.03(1) -0.01(1)
O13 0.08(1) 0.04(1) 0.03(1) 0.01(1) 0.01(1) 0.01(1)
O14 0.30(6) 0.03(2) 0.12(3) 0.04(2) 0.00(4) 0.02(3)
O15 0.08(2) 0.03(1) 0.05(1) 0.01(1) 0.02(1) 0.01(1)
O16 0.14(3) 0.07(2) 0.04(1) -0.01(1) 0.00(2) -0.02(2)
O17 0.08(2) 0.04(1) 0.07(2) 0.02(1) -0.01(1) -0.02(1)
O18 0.10(2) 0.06(2) 0.11(3) 0.06(2) 0.02(2) -0.01(2)
O19 0.033(7) 0.03(1) 0.034(8) 0.005(9) 0.015(6) -0.008(8)
O20 0.06(1) 0.04(1) 0.02(1) 0.005(9) 0.009(8) 0.01(1)
C1 0.03(1) 0.09(3) 0.02(1) -0.00(1) 0.01(1) -0.02(1)
C2 0.07(2) 0.09(3) 0.04(2) -0.03(2) 0.01(2) -0.01(2)
C3 0.07(2) 0.06(2) 0.06(2) 0.01(2) 0.04(2) -0.01(2)
C4 0.06(2) 0.09(3) 0.03(2) 0.01(2) 0.01(1) -0.03(2)
C5 0.04(2) 0.09(3) 0.12(4) -0.01(3) 0.04(2) 0.03(2)
C6 0.13(4) 0.05(2) 0.05(2) -0.02(2) 0.02(2) -0.05(3)
C7 0.05(2) 0.08(3) 0.04(2) 0.00(2) 0.01(1) -0.04(2)
C8 0.05(2) 0.07(3) 0.03(2) 0.00(2) -0.02(1) 0.01(2)
C9 0.08(2) 0.03(2) 0.05(2) -0.02(1) -0.01(2) -0.01(2)
C10 0.17(5) 0.03(2) 0.13(5) -0.02(3) -0.03(4) 0.02(3)
C12 0.04(1) 0.12(4) 0.04(2) -0.01(2) -0.00(1) -0.02(2)
C13 0.05(2) 0.15(4) 0.01(1) -0.03(2) 0.00(1) -0.04(2)
C14 0.04(1) 0.05(2) 0.03(2) 0.02(1) -0.00(1) -0.01(1)
C15 0.08(2) 0.04(2) 0.06(2) 0.01(2) 0.02(2) -0.02(2)
C16 0.09(3) 0.13(4) 0.02(2) -0.03(2) 0.01(2) 0.02(3)
C17 0.09(3) 0.07(3) 0.07(3) -0.03(2) 0.03(2) -0.03(2)
C19 0.13(3) 0.04(2) 0.05(2) -0.00(2) 0.03(2) -0.02(2)
C20 0.14(4) 0.11(4) 0.07(3) 0.01(3) 0.03(3) 0.03(4)
C21 0.02(1) 0.10(3) 0.04(2) 0.02(2) 0.01(1) -0.02(2)
C22 0.09(2) 0.02(2) 0.06(2) 0.02(2) -0.02(2) 0.00(2)
C23 0.08(2) 0.12(4) 0.03(2) 0.04(2) 0.01(2) -0.01(2)
C24 0.08(2) 0.08(3) 0.03(2) -0.01(2) 0.02(2) -0.02(2)
C25 0.07(2) 0.10(3) 0.03(2) -0.02(2) 0.00(2) -0.01(2)
C26 0.03(1) 0.09(3) 0.04(2) -0.01(2) 0.01(1) -0.01(2)
C27 0.08(2) 0.11(4) 0.05(2) -0.06(2) -0.00(2) -0.02(2)
C28 0.07(2) 0.06(3) 0.07(3) -0.00(2) 0.02(2) -0.01(2)
C29 0.03(1) 0.06(2) 0.11(3) 0.00(2) 0.03(2) -0.01(2)
C30 0.10(3) 0.09(3) 0.06(2) -0.01(2) 0.04(2) -0.00(3)
C31 0.11(3) 0.07(3) 0.03(2) 0.02(2) 0.02(2) 0.04(2)
C32 0.15(4) 0.17(6) 0.09(3) 0.08(4) 0.07(3) 0.12(5)
C33 0.11(3) 0.07(3) 0.04(2) 0.01(2) -0.01(2) 0.03(2)
C34 0.20(6) 0.04(3) 0.10(4) 0.04(3) -0.01(4) 0.03(3)
C35 0.20(8) 0.13(7) 0.20(8) 0.06(6) 0.06(7) 0.08(6)
C36 0.08(3) 0.05(3) 0.09(3) -0.01(2) -0.02(2) 0.01(2)
C37 0.11(4) 0.04(3) 0.22(7) 0.05(4) 0.02(4) 0.06(3)
C38 0.21(6) 0.04(2) 0.09(4) -0.01(2) 0.03(4) 0.03(3)
C39 0.19(5) 0.03(2) 0.05(2) 0.00(2) 0.01(3) -0.01(3)
C40 0.16(4) 0.02(2) 0.08(3) 0.01(2) -0.00(3) 0.02(2)
C41 0.05(2) 0.06(2) 0.05(2) 0.03(2) -0.01(1) -0.02(2)
C42 0.07(2) 0.07(3) 0.09(3) 0.06(3) -0.02(2) 0.01(2)
C43 0.10(3) 0.07(3) 0.05(2) 0.00(2) 0.03(2) -0.03(2)
C44 0.06(2) 0.06(2) 0.06(2) 0.02(2) 0.02(2) 0.02(2)
C45 0.18(5) 0.08(3) 0.06(3) -0.05(3) 0.05(3) 0.02(3)

loop_
_atom_site_label
_atom_site_fract_x
_atom_site_fract_y
_atom_site_fract_z
_atom_site_U_iso_or_equiv
_atom_site_occupancy
_atom_site_thermal_displace_type
LU1 -0.3187(2) -0.15442(9) -0.2332(2) 0.0349 1.0000 Uani
LU2 -0.3148(2) -0.2873(1) -0.1073(2) 0.0392 1.0000 Uani
LU3 -0.1978(2) -0.1313(1) -0.0793(2) 0.0367 1.0000 Uani
LU4 -0.1745(2) -0.2520(1) -0.2029(2) 0.0369 1.0000 Uani
O1 -0.2709(9) -0.232(2) -0.2921(9) 0.0345 1.0000 Uani
O2 -0.154(1) -0.261(2) -0.310(1) 0.0539 1.0000 Uani
O3 -0.3844(8) -0.257(1) -0.2102(9) 0.0151 1.0000 Uani
O4 -0.452(2) -0.458(2) -0.317(2) 0.0728 1.0000 Uani
O5 -0.1184(9) -0.206(1) -0.094(1) 0.0351 1.0000 Uani
O6 -0.077(1) -0.159(2) -0.198(1) 0.0562 1.0000 Uani
O7 -0.172(1) 0.005(1) -0.066(1) 0.0293 1.0000 Uani
O8 -0.168(1) 0.085(2) -0.190(1) 0.0576 1.0000 Uani
O9 -0.235(1) -0.236(2) -0.019(1) 0.0388 1.0000 Uani
O10 -0.143(1) -0.122(2) 0.047(1) 0.0552 1.0000 Uani
O11 -0.3127(9) -0.118(2) -0.1224(9) 0.0332 1.0000 Uani
O12 -0.393(1) -0.214(2) -0.073(1) 0.0533 1.0000 Uani
O13 -0.379(1) -0.062(2) -0.299(1) 0.0456 1.0000 Uani
O14 -0.431(3) 0.146(2) -0.388(2) 0.0847 1.0000 Uani
O15 -0.149(1) -0.390(1) -0.205(1) 0.0459 1.0000 Uani
O16 -0.124(2) -0.591(2) -0.094(1) 0.0757 1.0000 Uani
O17 -0.325(1) -0.424(2) -0.085(1) 0.0546 1.0000 Uani
O18 -0.372(1) -0.659(2) -0.112(2) 0.0676 1.0000 Uani
O19 -0.2464(8) -0.254(1) -0.155(1) 0.0302 1.0000 Uani
O20 -0.216(1) -0.093(1) -0.1909(9) 0.0363 1.0000 Uani
C1 -0.267(1) -0.228(3) -0.359(1) 0.0338 1.0000 Uani
C2 -0.335(2) -0.260(3) -0.411(2) 0.0584 1.0000 Uani
C3 -0.256(2) -0.125(3) -0.374(2) 0.0564 1.0000 Uani
C4 -0.216(2) -0.286(3) -0.365(1) 0.0471 1.0000 Uani
C5 -0.099(2) -0.315(3) -0.317(2) 0.0563 1.0000 Uani
C6 -0.440(2) -0.313(3) -0.256(2) 0.0568 1.0000 Uani
C7 -0.481(2) -0.346(3) -0.216(2) 0.0521 1.0000 Uani
C8 -0.478(1) -0.257(3) -0.315(2) 0.0479 1.0000 Uani
C9 -0.403(2) -0.396(2) -0.276(2) 0.0428 1.0000 Uani
C10 -0.429(3) -0.526(3) -0.345(3) 0.0894 1.0000 Uani
C11 -0.013(2) -0.288(3) -0.079(2) 0.060(9) 1.0000 Uiso
C12 -0.021(1) -0.150(3) -0.007(2) 0.0562 1.0000 Uani
C13 -0.049(1) -0.192(3) -0.079(1) 0.0285 1.0000 Uani
C14 -0.041(1) -0.123(2) -0.131(1) 0.0342 1.0000 Uani
C15 -0.072(2) -0.092(2) -0.248(2) 0.0533 1.0000 Uani
C16 -0.164(2) 0.095(4) -0.075(2) 0.0503 1.0000 Uani
C17 -0.089(2) 0.122(3) -0.052(2) 0.0678 1.0000 Uani
C18 -0.192(2) 0.159(3) -0.030(2) 0.07(1) 1.0000 Uiso
C19 -0.196(2) 0.128(3) -0.146(2) 0.0578 1.0000 Uani
C20 -0.188(3) 0.124(4) -0.254(2) 0.1034 1.0000 Uani
C21 -0.197(1) -0.263(3) 0.045(1) 0.0272 1.0000 Uani
C22 -0.147(2) -0.334(2) 0.044(2) 0.0403 1.0000 Uani
C23 -0.247(2) -0.309(3) 0.078(2) 0.0530 1.0000 Uani
C24 -0.170(2) -0.176(3) 0.087(2) 0.0554 1.0000 Uani
C25 -0.113(2) -0.041(3) 0.082(2) 0.0549 1.0000 Uani
C26 -0.355(1) -0.064(3) -0.097(2) 0.0500 1.0000 Uani
C27 -0.317(2) -0.045(3) -0.021(2) 0.0538 1.0000 Uani
C28 -0.376(2) 0.023(3) -0.136(2) 0.0643 1.0000 Uani
C29 -0.413(1) -0.129(3) -0.099(2) 0.0540 1.0000 Uani
C30 -0.441(2) -0.258(3) -0.045(2) 0.0725 1.0000 Uani
C31 -0.422(2) -0.006(3) -0.347(2) 0.0532 1.0000 Uani
C32 -0.483(3) 0.010(4) -0.326(3) 0.0828 1.0000 Uani
C33 -0.442(2) -0.048(3) -0.418(2) 0.0643 1.0000 Uani
C34 -0.387(3) 0.085(3) -0.343(3) 0.0743 1.0000 Uani
C35 -0.419(4) 0.238(5) -0.369(4) 0.1531 1.0000 Uani
C36 -0.150(2) -0.483(3) -0.190(2) 0.0728 1.0000 Uani
C37 -0.219(2) -0.509(3) -0.215(3) 0.0354 1.0000 Uani
C38 -0.111(3) -0.535(3) -0.223(3) 0.0852 1.0000 Uani
C39 -0.128(3) -0.496(3) -0.113(2) 0.0682 1.0000 Uani
C40 -0.091(3) -0.604(3) -0.020(2) 0.0666 1.0000 Uani
C41 -0.332(1) -0.514(3) -0.067(2) 0.0466 1.0000 Uani
C42 -0.264(2) -0.554(3) -0.027(2) 0.0544 1.0000 Uani
C43 -0.377(2) -0.519(3) -0.023(2) 0.0653 1.0000 Uani
C44 -0.361(2) -0.570(3) -0.130(2) 0.0578 1.0000 Uani
C45 -0.386(3) -0.714(3) -0.173(2) 0.0591 1.0000 Uani
H1 -0.369(2) -0.222(3) -0.406(2) 0.1500 1.0000 Uiso
H2 -0.333(2) -0.254(3) -0.455(2) 0.1500 1.0000 Uiso
H3 -0.343(2) -0.323(3) -0.403(2) 0.1500 1.0000 Uiso
H4 -0.291(2) -0.087(3) -0.369(2) 0.1500 1.0000 Uiso
H5 -0.255(2) -0.119(3) -0.419(2) 0.1500 1.0000 Uiso
H6 -0.215(2) -0.104(3) -0.342(2) 0.1500 1.0000 Uiso
H7 -0.212(2) -0.276(3) -0.408(1) 0.1500 1.0000 Uiso
H8 -0.227(2) -0.350(3) -0.361(1) 0.1500 1.0000 Uiso
H9 -0.059(2) -0.299(3) -0.281(2) 0.1500 1.0000 Uiso
H10 -0.095(2) -0.304(3) -0.360(2) 0.1500 1.0000 Uiso
H11 -0.109(2) -0.379(3) -0.313(2) 0.1500 1.0000 Uiso
H12 -0.503(2) -0.295(3) -0.204(2) 0.1500 1.0000 Uiso
H13 -0.514(2) -0.388(3) -0.244(2) 0.1500 1.0000 Uiso
H14 -0.454(2) -0.377(3) -0.176(2) 0.1500 1.0000 Uiso
H15 -0.499(1) -0.208(3) -0.301(2) 0.1500 1.0000 Uiso
H16 -0.510(1) -0.296(3) -0.346(2) 0.1500 1.0000 Uiso
H17 -0.449(1) -0.232(3) -0.338(2) 0.1500 1.0000 Uiso
H18 -0.375(2) -0.427(2) -0.236(2) 0.1500 1.0000 Uiso
H19 -0.377(2) -0.373(2) -0.301(2) 0.1500 1.0000 Uiso
H20 -0.464(3) -0.565(3) -0.371(3) 0.1500 1.0000 Uiso
H21 -0.407(3) -0.500(3) -0.374(3) 0.1500 1.0000 Uiso
H22 -0.398(3) -0.562(3) -0.310(3) 0.1500 1.0000 Uiso
H23 -0.012(1) -0.168(3) 0.039(2) 0.1500 1.0000 Uiso
H24 -0.064(1) -0.123(3) -0.023(2) 0.1500 1.0000 Uiso
H25 0.011(1) -0.105(3) -0.009(2) 0.1500 1.0000 Uiso
H26 -0.069(1) -0.191(3) -0.045(1) 0.1500 1.0000 Uiso
H27 -0.081(1) -0.182(3) -0.122(1) 0.1500 1.0000 Uiso
H28 -0.016(1) -0.144(3) -0.069(1) 0.1500 1.0000 Uiso
H29 -0.003(1) -0.089(2) -0.129(1) 0.1500 1.0000 Uiso
H30 -0.068(1) -0.087(2) -0.112(1) 0.1500 1.0000 Uiso
H31 -0.096(2) -0.116(2) -0.292(2) 0.1500 1.0000 Uiso
H32 -0.027(2) -0.084(2) -0.244(2) 0.1500 1.0000 Uiso
H33 -0.091(2) -0.035(2) -0.241(2) 0.1500 1.0000 Uiso
H34 -0.067(2) 0.101(3) -0.007(2) 0.1500 1.0000 Uiso
H35 -0.086(2) 0.188(3) -0.054(2) 0.1500 1.0000 Uiso
H36 -0.070(2) 0.094(3) -0.082(2) 0.1500 1.0000 Uiso
H37 -0.172(2) 0.142(3) 0.017(2) 0.1500 1.0000 Uiso
H38 -0.238(2) 0.150(3) -0.044(2) 0.1500 1.0000 Uiso
H39 -0.182(2) 0.222(3) -0.036(2) 0.1500 1.0000 Uiso
H40 -0.242(2) 0.111(3) -0.160(2) 0.1500 1.0000 Uiso
H41 -0.192(2) 0.194(3) -0.148(2) 0.1500 1.0000 Uiso
H42 -0.166(3) 0.093(4) -0.281(2) 0.1500 1.0000 Uiso
H43 -0.235(3) 0.118(4) -0.275(2) 0.1500 1.0000 Uiso
H44 -0.176(3) 0.188(4) -0.250(2) 0.1500 1.0000 Uiso
H45 -0.168(2) -0.386(2) 0.018(2) 0.1500 1.0000 Uiso
H46 -0.124(2) -0.354(2) 0.090(2) 0.1500 1.0000 Uiso
H47 -0.116(2) -0.308(2) 0.025(2) 0.1500 1.0000 Uiso
H48 -0.266(2) -0.364(3) 0.055(2) 0.1500 1.0000 Uiso
H49 -0.281(2) -0.265(3) 0.076(2) 0.1500 1.0000 Uiso
H50 -0.222(2) -0.323(3) 0.125(2) 0.1500 1.0000 Uiso
H51 -0.205(2) -0.141(3) 0.095(2) 0.1500 1.0000 Uiso
H52 -0.138(2) -0.192(3) 0.129(2) 0.1500 1.0000 Uiso
H53 -0.094(2) -0.006(3) 0.055(2) 0.1500 1.0000 Uiso
H54 -0.147(2) -0.004(3) 0.091(2) 0.1500 1.0000 Uiso
H55 -0.080(2) -0.056(3) 0.124(2) 0.1500 1.0000 Uiso
H56 -0.280(2) -0.007(3) -0.016(2) 0.1500 1.0000 Uiso
H57 -0.346(2) -0.014(3) -0.002(2) 0.1500 1.0000 Uiso
H58 -0.304(2) -0.102(3) 0.002(2) 0.1500 1.0000 Uiso
H59 -0.338(2) 0.061(3) -0.133(2) 0.1500 1.0000 Uiso
H60 -0.404(2) 0.056(3) -0.117(2) 0.1500 1.0000 Uiso
H61 -0.399(2) 0.009(3) -0.182(2) 0.1500 1.0000 Uiso
H62 -0.439(1) -0.100(3) -0.075(2) 0.1500 1.0000 Uiso
H63 -0.440(1) -0.137(3) -0.146(2) 0.1500 1.0000 Uiso
H64 -0.424(2) -0.317(3) -0.025(2) 0.1500 1.0000 Uiso
H65 -0.482(2) -0.266(3) -0.080(2) 0.1500 1.0000 Uiso
H66 -0.447(2) -0.219(3) -0.010(2) 0.1500 1.0000 Uiso
H67 -0.506(3) -0.047(4) -0.331(3) 0.1500 1.0000 Uiso
H68 -0.511(3) 0.055(4) -0.355(3) 0.1500 1.0000 Uiso
H69 -0.469(3) 0.031(4) -0.281(3) 0.1500 1.0000 Uiso
H70 -0.462(2) -0.107(3) -0.417(2) 0.1500 1.0000 Uiso
H71 -0.473(2) -0.008(3) -0.450(2) 0.1500 1.0000 Uiso
H72 -0.404(2) -0.056(3) -0.432(2) 0.1500 1.0000 Uiso
H73 -0.346(3) 0.082(3) -0.352(3) 0.1500 1.0000 Uiso
H74 -0.379(3) 0.108(3) -0.298(3) 0.1500 1.0000 Uiso
H75 -0.450(4) 0.277(5) -0.401(4) 0.1500 1.0000 Uiso
H76 -0.424(4) 0.247(5) -0.325(4) 0.1500 1.0000 Uiso
H77 -0.375(4) 0.254(5) -0.366(4) 0.1500 1.0000 Uiso
H78 -0.236(2) -0.505(3) -0.263(3) 0.1500 1.0000 Uiso
H79 -0.225(2) -0.571(3) -0.202(3) 0.1500 1.0000 Uiso
H80 -0.242(2) -0.467(3) -0.196(3) 0.1500 1.0000 Uiso
H81 -0.128(3) -0.526(3) -0.271(3) 0.1500 1.0000 Uiso
H82 -0.113(3) -0.600(3) -0.213(3) 0.1500 1.0000 Uiso
H83 -0.066(3) -0.515(3) -0.205(3) 0.1500 1.0000 Uiso
H84 -0.158(3) -0.464(3) -0.098(2) 0.1500 1.0000 Uiso
H85 -0.085(3) -0.469(3) -0.094(2) 0.1500 1.0000 Uiso
H86 -0.091(3) -0.669(3) -0.010(2) 0.1500 1.0000 Uiso
H87 -0.114(3) -0.571(3) 0.004(2) 0.1500 1.0000 Uiso
H88 -0.047(3) -0.582(3) -0.008(2) 0.1500 1.0000 Uiso
H89 -0.243(2) -0.519(3) 0.013(2) 0.1500 1.0000 Uiso
H90 -0.269(2) -0.617(3) -0.016(2) 0.1500 1.0000 Uiso
H91 -0.237(2) -0.551(3) -0.056(2) 0.1500 1.0000 Uiso
H92 -0.359(2) -0.482(3) 0.017(2) 0.1500 1.0000 Uiso
H93 -0.380(2) -0.582(3) -0.011(2) 0.1500 1.0000 Uiso
H94 -0.420(2) -0.496(3) -0.048(2) 0.1500 1.0000 Uiso
H95 -0.403(2) -0.545(3) -0.157(2) 0.1500 1.0000 Uiso
H96 -0.332(2) -0.571(3) -0.156(2) 0.1500 1.0000 Uiso
H97 -0.393(3) -0.778(3) -0.164(2) 0.1500 1.0000 Uiso
H98 -0.426(3) -0.690(3) -0.205(2) 0.1500 1.0000 Uiso
H99 -0.351(3) -0.711(3) -0.192(2) 0.1500 1.0000 Uiso

loop_
_atom_type_symbol
_atom_type_scat_dispersion_real
_atom_type_scat_dispersion_imag
_atom_type_scat_Cromer_Mann_a1
_atom_type_scat_Cromer_Mann_b1
_atom_type_scat_Cromer_Mann_a2
_atom_type_scat_Cromer_Mann_b2
_atom_type_scat_Cromer_Mann_a3
_atom_type_scat_Cromer_Mann_b3
_atom_type_scat_Cromer_Mann_a4
_atom_type_scat_Cromer_Mann_b4
_atom_type_scat_Cromer_Mann_c
_atom_type_scat_source
'C   ' 0.0020 0.0020 2.3100 20.8439 1.0200 10.2075 1.5886 0.5687 0.8650 51.6512 0.2156 International_Tables_Vol_IV_Table_2.2B
'H   ' 0.0000 0.0000 0.4930 10.5109 0.3229 26.1257 0.1402 3.1424 0.0408 57.7997 0.0030 International_Tables_Vol_IV_Table_2.2B
'O   ' 0.0080 0.0060 3.0485 13.2771 2.2868 5.7011 1.5463 0.3239 0.8670 32.9089 0.2508 International_Tables_Vol_IV_Table_2.2B
'Lu  ' -0.9880 5.8580 28.9476 1.9018 15.2208 9.9852 15.1000 0.2610 3.7160 84.3298 7.9763 International_Tables_Vol_IV_Table_2.2B

loop_
_geom_angle_atom_site_label_1
_geom_angle_site_symmetry_1
_geom_angle_atom_site_label_2
_geom_angle_site_symmetry_2
_geom_angle_atom_site_label_3
_geom_angle_site_symmetry_3
_geom_angle
_geom_angle_publ_flag
LU2 . LU1 . LU3 . 59.08(4) no
LU2 . LU1 . LU4 . 79.96(4) no
LU3 . LU1 . LU4 . 59.10(4) no
LU2 . LU1 . O1 . 105.8(6) no
LU3 . LU1 . O1 . 103.4(5) no
LU4 . LU1 . O1 . 44.4(5) no
LU2 . LU1 . O3 . 43.0(4) no
LU3 . LU1 . O3 . 101.6(4) no
LU4 . LU1 . O3 . 107.8(5) no
O1 . LU1 . O3 . 104.0(8) no
LU2 . LU1 . O11 . 49.1(7) no
LU3 . LU1 . O11 . 43.2(5) no
LU4 . LU1 . O11 . 99.9(5) no
O1 . LU1 . O11 . 143.4(8) no
O3 . LU1 . O11 . 75.9(7) no
LU2 . LU1 . O13 . 140.9(7) no
LU3 . LU1 . O13 . 133.3(7) no
LU4 . LU1 . O13 . 139.1(6) no
O1 . LU1 . O13 . 105.3(8) no
O3 . LU1 . O13 . 106.2(8) no
LU2 . LU1 . O19 . 40.1(4) no
LU3 . LU1 . O19 . 43.9(5) no
LU4 . LU1 . O19 . 40.2(4) no
O1 . LU1 . O19 . 75.7(7) no
O3 . LU1 . O19 . 76.0(6) no
LU2 . LU1 . O20 . 99.2(5) no
LU3 . LU1 . O20 . 42.2(5) no
LU4 . LU1 . O20 . 49.9(5) no
O1 . LU1 . O20 . 80.7(7) no
O3 . LU1 . O20 . 142.1(6) no
O11 . LU1 . O13 . 109.9(9) no
O11 . LU1 . O19 . 68.7(8) no
O13 . LU1 . O19 . 177.1(8) no
O11 . LU1 . O20 . 78.7(7) no
O13 . LU1 . O20 . 108.7(8) no
O19 . LU1 . O20 . 68.7(6) no
LU1 . LU2 . LU3 . 63.03(4) no
LU1 . LU2 . O3 . 42.9(5) no
LU3 . LU2 . O3 . 105.4(5) no
LU1 . LU2 . O9 . 106.5(6) no
LU3 . LU2 . O9 . 43.8(5) no
O3 . LU2 . O9 . 146.8(8) no
LU1 . LU2 . O11 . 46.0(4) no
LU3 . LU2 . O11 . 45.3(5) no
O3 . LU2 . O11 . 73.4(7) no
O9 . LU2 . O11 . 74.3(8) no
LU1 . LU2 . O12 . 99.3(6) no
LU3 . LU2 . O12 . 103.0(6) no
O3 . LU2 . O12 . 83.7(8) no
O9 . LU2 . O12 . 91.4(9) no
O11 . LU2 . O12 . 68.3(8) no
LU1 . LU2 . O17 . 141.1(8) no
LU3 . LU2 . O17 . 138.6(7) no
O3 . LU2 . O17 . 108.9(9) no
O9 . LU2 . O17 . 104.2(9) no
O11 . LU2 . O17 . 171.1(10) no
LU1 . LU2 . O19 . 46.1(5) no
LU3 . LU2 . O19 . 46.0(5) no
O3 . LU2 . O19 . 81.2(7) no
O9 . LU2 . O19 . 81.1(8) no
O11 . LU2 . O19 . 70.4(7) no
O12 . LU2 . O17 . 103.2(11) no
O12 . LU2 . O19 . 138.5(8) no
O17 . LU2 . O19 . 118.2(10) no
LU1 . LU3 . LU2 . 57.89(4) no
LU1 . LU3 . LU4 . 58.37(4) no
LU2 . LU3 . LU4 . 78.99(4) no
LU1 . LU3 . O5 . 102.0(5) no
LU2 . LU3 . O5 . 103.7(5) no
LU4 . LU3 . O5 . 43.6(5) no
LU1 . LU3 . O7 . 108.1(7) no
LU2 . LU3 . O7 . 147.3(6) no
LU4 . LU3 . O7 . 121.0(6) no
O5 . LU3 . O7 . 108.4(8) no
LU1 . LU3 . O9 . 99.0(5) no
LU2 . LU3 . O9 . 41.4(5) no
LU4 . LU3 . O9 . 105.0(6) no
O5 . LU3 . O9 . 101.5(8) no
O7 . LU3 . O9 . 133.7(8) no
LU1 . LU3 . O10 . 159.9(5) no
LU2 . LU3 . O10 . 106.5(5) no
LU4 . LU3 . O10 . 135.7(6) no
O5 . LU3 . O10 . 93.9(7) no
O7 . LU3 . O10 . 77.9(9) no
LU1 . LU3 . O11 . 43.2(4) no
LU2 . LU3 . O11 . 48.4(7) no
LU4 . LU3 . O11 . 99.2(5) no
O5 . LU3 . O11 . 141.4(7) no
O7 . LU3 . O11 . 100.2(10) no
LU1 . LU3 . O19 . 43.2(5) no
LU2 . LU3 . O19 . 39.5(4) no
LU4 . LU3 . O19 . 39.8(4) no
O5 . LU3 . O19 . 73.9(6) no
O7 . LU3 . O19 . 148.6(8) no
LU1 . LU3 . O20 . 41.3(5) no
LU2 . LU3 . O20 . 97.2(5) no
LU4 . LU3 . O20 . 49.4(5) no
O5 . LU3 . O20 . 81.0(7) no
O7 . LU3 . O20 . 81.7(8) no
O9 . LU3 . O10 . 65.4(7) no
O9 . LU3 . O11 . 74.9(8) no
O10 . LU3 . O11 . 117.5(7) no
O9 . LU3 . O19 . 73.3(7) no
O10 . LU3 . O19 . 133.5(7) no
O11 . LU3 . O19 . 68.2(7) no
O9 . LU3 . O20 . 138.3(7) no
O10 . LU3 . O20 . 156.3(7) no
O11 . LU3 . O20 . 77.9(7) no
O19 . LU3 . O20 . 67.5(7) no
LU1 . LU4 . LU3 . 62.54(4) no
LU1 . LU4 . O1 . 41.3(5) no
LU3 . LU4 . O1 . 103.7(5) no
LU1 . LU4 . O2 . 107.4(6) no
LU3 . LU4 . O2 . 151.3(6) no
O1 . LU4 . O2 . 69.5(7) no
LU1 . LU4 . O5 . 102.4(5) no
LU3 . LU4 . O5 . 39.9(5) no
O1 . LU4 . O5 . 143.4(7) no
O2 . LU4 . O5 . 137.4(7) no
LU1 . LU4 . O6 . 120.8(5) no
LU3 . LU4 . O6 . 92.0(5) no
O1 . LU4 . O6 . 119.1(8) no
O2 . LU4 . O6 . 69.6(8) no
O5 . LU4 . O6 . 69.2(7) no
LU1 . LU4 . O15 . 130.3(7) no
LU3 . LU4 . O15 . 129.4(6) no
O1 . LU4 . O15 . 106.0(9) no
O2 . LU4 . O15 . 78.4(9) no
O5 . LU4 . O15 . 104.4(8) no
LU1 . LU4 . O19 . 45.5(5) no
LU3 . LU4 . O19 . 45.8(5) no
O1 . LU4 . O19 . 77.5(7) no
O2 . LU4 . O19 . 145.9(8) no
O5 . LU4 . O19 . 75.8(8) no
LU1 . LU4 . O20 . 43.7(5) no
LU3 . LU4 . O20 . 44.2(4) no
O1 . LU4 . O20 . 73.1(7) no
O2 . LU4 . O20 . 109.0(7) no
O5 . LU4 . O20 . 73.7(7) no
O6 . LU4 . O15 . 107.6(9) no
O6 . LU4 . O19 . 137.6(8) no
O15 . LU4 . O19 . 103.5(8) no
O6 . LU4 . O20 . 80.0(7) no
O15 . LU4 . O20 . 171.2(8) no
O19 . LU4 . O20 . 67.7(7) no
LU1 . O1 . LU4 . 94.2(7) no
LU1 . O1 . C1 . 137.2(20) no
LU4 . O1 . C1 . 117.7(15) no
LU4 . O2 . C4 . 109.6(16) no
LU4 . O2 . C5 . 121.2(23) no
C4 . O2 . C5 . 110.3(27) no
LU1 . O3 . LU2 . 94.1(6) no
LU1 . O3 . C6 . 131.3(18) no
LU2 . O3 . C6 . 130.4(19) no
C9 . O4 . C10 . 114.4(41) no
LU3 . O5 . LU4 . 96.4(7) no
LU3 . O5 . C13 . 136.6(21) no
LU4 . O5 . C13 . 115.3(15) no
LU3 . O5 . H26 . 107.4(21) no
LU4 . O5 . H26 . 155.3(21) no
C13 . O5 . H26 . 41.2(11) no
LU3 . O5 . H27 . 129.3(27) no
LU4 . O5 . H27 . 79.1(16) no
C13 . O5 . H27 . 41.4(11) no
H26 . O5 . H27 . 80.7(21) no
LU4 . O6 . C14 . 113.3(17) no
LU4 . O6 . C15 . 127.2(20) no
C14 . O6 . C15 . 108.6(25) no
LU3 . O7 . C16 . 164.6(22) no
C19 . O8 . C20 . 112.8(34) no
LU2 . O9 . LU3 . 94.8(8) no
LU2 . O9 . C21 . 140.4(21) no
LU3 . O9 . C21 . 121.4(16) no
LU3 . O10 . C24 . 116.6(18) no
LU3 . O10 . C25 . 124.0(21) no
C24 . O10 . C25 . 111.3(26) no
LU1 . O11 . LU2 . 84.9(8) no
LU1 . O11 . LU3 . 93.6(7) no
LU2 . O11 . LU3 . 86.3(9) no
LU1 . O11 . C26 . 131.4(18) no
LU2 . O11 . C26 . 116.9(19) no
LU3 . O11 . C26 . 128.4(17) no
LU2 . O12 . C29 . 117.4(19) no
LU2 . O12 . C30 . 127.2(24) no
C29 . O12 . C30 . 111.7(27) no
LU1 . O13 . C31 . 175.3(26) no
C34 . O14 . C35 . 112.8(50) no
LU4 . O15 . C36 . 155.4(28) no
C39 . O16 . C40 . 112.4(29) no
LU2 . O17 . C41 . 177.6(28) no
C44 . O18 . C45 . 105.5(34) no
LU1 . O19 . LU2 . 93.8(7) no
LU1 . O19 . LU3 . 92.8(6) no
LU2 . O19 . LU3 . 94.5(8) no
LU1 . O19 . LU4 . 94.4(7) no
LU2 . O19 . LU4 . 167.5(10) no
LU3 . O19 . LU4 . 94.5(6) no
LU1 . O20 . LU3 . 96.6(7) no
LU1 . O20 . LU4 . 86.4(7) no
LU3 . O20 . LU4 . 86.4(6) no
O1 . C1 . C2 . 108.4(21) no
O1 . C1 . C3 . 107.0(26) no
C2 . C1 . C3 . 108.3(29) no
O1 . C1 . C4 . 111.5(25) no
C2 . C1 . C4 . 109.1(28) no
C3 . C1 . C4 . 112.4(24) no
C1 . C2 . H1 . 109.4(19) no
C1 . C2 . H2 . 108.5(16) no
H1 . C2 . H2 . 109.48 no
C1 . C2 . H3 . 110.5(22) no
H1 . C2 . H3 . 109.48 no
H2 . C2 . H3 . 109.48 no
C1 . C3 . H4 . 110.0(15) no
C1 . C3 . H5 . 109.1(16) no
H4 . C3 . H5 . 109.48 no
C1 . C3 . H6 . 109.3(17) no
H4 . C3 . H6 . 109.48 no
H5 . C3 . H6 . 109.48 no
O2 . C4 . C1 . 107.8(28) no
O2 . C4 . H7 . 110.5(14) no
C1 . C4 . H7 . 108.5(16) no
O2 . C4 . H8 . 109.9(18) no
C1 . C4 . H8 . 110.7(18) no
H7 . C4 . H8 . 109.47 no
O2 . C5 . H9 . 110.8(20) no
O2 . C5 . H10 . 110.4(20) no
H9 . C5 . H10 . 109.48 no
O2 . C5 . H11 . 107.1(20) no
H9 . C5 . H11 . 109.48 no
H10 . C5 . H11 . 109.48 no
O3 . C6 . C7 . 108.6(27) no
O3 . C6 . C8 . 109.3(28) no
C7 . C6 . C8 . 113.4(40) no
O3 . C6 . C9 . 102.1(33) no
C7 . C6 . C9 . 110.9(32) no
C8 . C6 . C9 . 111.8(31) no
C6 . C7 . H12 . 109.3(24) no
C6 . C7 . H13 . 108.7(19) no
H12 . C7 . H13 . 109.48 no
C6 . C7 . H14 . 110.4(24) no
H12 . C7 . H14 . 109.48 no
H13 . C7 . H14 . 109.48 no
C6 . C8 . H15 . 108.6(23) no
C6 . C8 . H16 . 108.5(20) no
H15 . C8 . H16 . 109.48 no
C6 . C8 . H17 . 111.3(24) no
H15 . C8 . H17 . 109.48 no
H16 . C8 . H17 . 109.48 no
O4 . C9 . C6 . 107.2(30) no
O4 . C9 . H18 . 111.3(20) no
C6 . C9 . H18 . 110.2(19) no
O4 . C9 . H19 . 109.5(22) no
C6 . C9 . H19 . 109.1(20) no
H18 . C9 . H19 . 109.47 no
O4 . C10 . H20 . 109.6(31) no
O4 . C10 . H21 . 109.2(35) no
H20 . C10 . H21 . 109.48 no
O4 . C10 . H22 . 109.6(29) no
H20 . C10 . H22 . 109.48 no
H21 . C10 . H22 . 109.48 no
C13 . C12 . H23 . 138.9(23) no
C13 . C12 . H24 . 78.0(20) no
H23 . C12 . H24 . 109.48 no
C13 . C12 . H25 . 105.2(19) no
H23 . C12 . H25 . 109.48 no
H24 . C12 . H25 . 109.48 no
C13 . C12 . H26 . 38.0(12) no
H23 . C12 . H26 . 111.1(24) no
H24 . C12 . H26 . 57.2(29) no
H25 . C12 . H26 . 139.4(24) no
O5 . C13 . C11 . 110.3(30) no
O5 . C13 . C12 . 107.9(23) no
C11 . C13 . C12 . 108.8(30) no
O5 . C13 . C14 . 106.2(26) no
C11 . C13 . C14 . 113.3(26) no
C12 . C13 . C14 . 110.2(32) no
O5 . C13 . H26 . 57.3(13) no
C11 . C13 . H26 . 111.1(17) no
C12 . C13 . H26 . 52.9(16) no
C14 . C13 . H26 . 135.6(20) no
O5 . C13 . H27 . 55.4(15) no
C11 . C13 . H27 . 109.0(16) no
C12 . C13 . H27 . 142.1(23) no
C14 . C13 . H27 . 55.5(14) no
H26 . C13 . H27 . 109.48 no
O5 . C13 . H28 . 141.4(21) no
C11 . C13 . H28 . 108.2(16) no
C12 . C13 . H28 . 60.1(19) no
C14 . C13 . H28 . 55.2(15) no
H26 . C13 . H28 . 109.48 no
H27 . C13 . H28 . 109.48 no
O6 . C14 . C13 . 108.6(24) no
O6 . C14 . H27 . 74.9(21) no
C13 . C14 . H27 . 38.8(13) no
O6 . C14 . H28 . 144.9(33) no
C13 . C14 . H28 . 38.8(13) no
H27 . C14 . H28 . 76.9(24) no
O6 . C14 . H29 . 112.7(15) no
C13 . C14 . H29 . 127.5(14) no
H27 . C14 . H29 . 165.1(21) no
H28 . C14 . H29 . 90.9(19) no
O6 . C14 . H30 . 113.8(15) no
C13 . C14 . H30 . 80.5(20) no
H27 . C14 . H30 . 77.0(25) no
H28 . C14 . H30 . 79.2(24) no
H29 . C14 . H30 . 109.47 no
O6 . C15 . H31 . 108.1(18) no
O6 . C15 . H32 . 110.2(18) no
H31 . C15 . H32 . 109.48 no
O6 . C15 . H33 . 110.1(18) no
H31 . C15 . H33 . 109.48 no
H32 . C15 . H33 . 109.48 no
O7 . C16 . C17 . 112.1(36) no
O7 . C16 . C18 . 112.4(35) no
C17 . C16 . C18 . 103.8(31) no
O7 . C16 . C19 . 114.2(32) no
C17 . C16 . C19 . 108.1(38) no
C18 . C16 . C19 . 105.5(36) no
C16 . C17 . H34 . 110.6(23) no
C16 . C17 . H35 . 108.8(26) no
H34 . C17 . H35 . 109.48 no
C16 . C17 . H36 . 109.0(18) no
H34 . C17 . H36 . 109.48 no
H35 . C17 . H36 . 109.48 no
C16 . C18 . H37 . 110.1(22) no
C16 . C18 . H38 . 108.7(22) no
H37 . C18 . H38 . 109.48 no
C16 . C18 . H39 . 109.6(26) no
H37 . C18 . H39 . 109.48 no
H38 . C18 . H39 . 109.48 no
O8 . C19 . C16 . 110.5(34) no
O8 . C19 . H40 . 108.5(19) no
C16 . C19 . H40 . 108.1(25) no
O8 . C19 . H41 . 110.3(18) no
C16 . C19 . H41 . 110.0(24) no
H40 . C19 . H41 . 109.47 no
O8 . C20 . H42 . 108.8(26) no
O8 . C20 . H43 . 111.1(27) no
H42 . C20 . H43 . 109.48 no
O8 . C20 . H44 . 108.5(27) no
H42 . C20 . H44 . 109.48 no
H43 . C20 . H44 . 109.48 no
O9 . C21 . C22 . 112.4(28) no
O9 . C21 . C23 . 106.2(21) no
C22 . C21 . C23 . 107.9(32) no
O9 . C21 . C24 . 108.1(31) no
C22 . C21 . C24 . 115.9(25) no
C23 . C21 . C24 . 105.6(29) no
C21 . C22 . H45 . 109.7(17) no
C21 . C22 . H46 . 109.3(18) no
H45 . C22 . H46 . 109.48 no
C21 . C22 . H47 . 109.4(18) no
H45 . C22 . H47 . 109.48 no
H46 . C22 . H47 . 109.48 no
C21 . C23 . H48 . 111.6(22) no
C21 . C23 . H49 . 108.5(22) no
H48 . C23 . H49 . 109.48 no
C21 . C23 . H50 . 108.2(16) no
H48 . C23 . H50 . 109.48 no
H49 . C23 . H50 . 109.48 no
O10 . C24 . C21 . 105.9(24) no
O10 . C24 . H51 . 108.9(20) no
C21 . C24 . H51 . 111.1(18) no
O10 . C24 . H52 . 110.9(17) no
C21 . C24 . H52 . 110.5(19) no
H51 . C24 . H52 . 109.47 no
O10 . C25 . H53 . 109.4(18) no
O10 . C25 . H54 . 108.4(19) no
H53 . C25 . H54 . 109.48 no
O10 . C25 . H55 . 110.5(19) no
H53 . C25 . H55 . 109.48 no
H54 . C25 . H55 . 109.48 no
O11 . C26 . C27 . 107.4(27) no
O11 . C26 . C28 . 111.2(28) no
C27 . C26 . C28 . 112.2(36) no
O11 . C26 . C29 . 105.1(30) no
C27 . C26 . C29 . 106.4(31) no
C28 . C26 . C29 . 114.1(28) no
C26 . C27 . H56 . 110.4(21) no
C26 . C27 . H57 . 108.3(20) no
H56 . C27 . H57 . 109.48 no
C26 . C27 . H58 . 109.7(25) no
H56 . C27 . H58 . 109.48 no
H57 . C27 . H58 . 109.48 no
C26 . C28 . H59 . 111.0(18) no
C26 . C28 . H60 . 107.4(20) no
H59 . C28 . H60 . 109.48 no
C26 . C28 . H61 . 109.9(20) no
H59 . C28 . H61 . 109.48 no
H60 . C28 . H61 . 109.48 no
O12 . C29 . C26 . 112.6(26) no
O12 . C29 . H62 . 110.6(19) no
C26 . C29 . H62 . 108.0(20) no
O12 . C29 . H63 . 108.3(22) no
C26 . C29 . H63 . 107.9(21) no
H62 . C29 . H63 . 109.47 no
O12 . C30 . H64 . 109.2(21) no
O12 . C30 . H65 . 110.0(19) no
H64 . C30 . H65 . 109.48 no
O12 . C30 . H66 . 109.2(20) no
H64 . C30 . H66 . 109.48 no
H65 . C30 . H66 . 109.48 no
O13 . C31 . C32 . 109.2(31) no
O13 . C31 . C33 . 111.7(31) no
C32 . C31 . C33 . 110.2(41) no
O13 . C31 . C34 . 105.6(35) no
C32 . C31 . C34 . 108.7(45) no
C33 . C31 . C34 . 111.3(37) no
C31 . C32 . H67 . 108.7(32) no
C31 . C32 . H68 . 110.2(21) no
H67 . C32 . H68 . 109.48 no
C31 . C32 . H69 . 109.6(28) no
H67 . C32 . H69 . 109.48 no
H68 . C32 . H69 . 109.48 no
C31 . C33 . H70 . 108.2(24) no
C31 . C33 . H71 . 110.1(20) no
H70 . C33 . H71 . 109.48 no
C31 . C33 . H72 . 110.2(25) no
H70 . C33 . H72 . 109.48 no
H71 . C33 . H72 . 109.48 no
O14 . C34 . C31 . 107.2(46) no
O14 . C34 . H73 . 111.6(40) no
C31 . C34 . H73 . 114.9(30) no
O14 . C34 . H74 . 107.4(32) no
C31 . C34 . H74 . 105.9(27) no
H73 . C34 . H74 . 109.47 no
O14 . C35 . H75 . 109.6(35) no
O14 . C35 . H76 . 109.7(39) no
H75 . C35 . H76 . 109.48 no
O14 . C35 . H77 . 109.1(43) no
H75 . C35 . H77 . 109.48 no
H76 . C35 . H77 . 109.48 no
O15 . C36 . C37 . 104.6(32) no
O15 . C36 . C38 . 109.9(45) no
C37 . C36 . C38 . 111.9(44) no
O15 . C36 . C39 . 110.2(34) no
C37 . C36 . C39 . 106.0(51) no
C38 . C36 . C39 . 113.8(40) no
C36 . C37 . H78 . 110.2(36) no
C36 . C37 . H79 . 110.7(25) no
H78 . C37 . H79 . 109.48 no
C36 . C37 . H80 . 107.5(30) no
H78 . C37 . H80 . 109.48 no
H79 . C37 . H80 . 109.48 no
C36 . C38 . H81 . 110.0(28) no
C36 . C38 . H82 . 109.6(29) no
H81 . C38 . H82 . 109.48 no
C36 . C38 . H83 . 108.8(29) no
H81 . C38 . H83 . 109.48 no
H82 . C38 . H83 . 109.48 no
O16 . C39 . C36 . 112.9(33) no
O16 . C39 . H84 . 110.4(30) no
C36 . C39 . H84 . 106.9(29) no
O16 . C39 . H85 . 108.4(28) no
C36 . C39 . H85 . 108.8(29) no
H84 . C39 . H85 . 109.47 no
O16 . C40 . H86 . 109.1(19) no
O16 . C40 . H87 . 110.3(24) no
H86 . C40 . H87 . 109.48 no
O16 . C40 . H88 . 108.9(26) no
H86 . C40 . H88 . 109.48 no
H87 . C40 . H88 . 109.48 no
O17 . C41 . C42 . 109.2(27) no
O17 . C41 . C43 . 110.3(34) no
C42 . C41 . C43 . 109.5(30) no
O17 . C41 . C44 . 109.1(28) no
C42 . C41 . C44 . 108.9(35) no
C43 . C41 . C44 . 109.8(27) no
C41 . C42 . H89 . 111.5(25) no
C41 . C42 . H90 . 108.8(19) no
H89 . C42 . H90 . 109.48 no
C41 . C42 . H91 . 108.1(22) no
H89 . C42 . H91 . 109.48 no
H90 . C42 . H91 . 109.48 no
C41 . C43 . H92 . 110.2(19) no
C41 . C43 . H93 . 108.4(21) no
H92 . C43 . H93 . 109.48 no
C41 . C43 . H94 . 109.8(19) no
H92 . C43 . H94 . 109.48 no
H93 . C43 . H94 . 109.48 no
O18 . C44 . C41 . 108.7(31) no
O18 . C44 . H95 . 108.0(20) no
C41 . C44 . H95 . 110.4(19) no
O18 . C44 . H96 . 110.9(22) no
C41 . C44 . H96 . 109.4(19) no
H95 . C44 . H96 . 109.47 no
O18 . C45 . H97 . 109.3(23) no
O18 . C45 . H98 . 106.4(24) no
H97 . C45 . H98 . 109.48 no
O18 . C45 . H99 . 112.6(26) no
H97 . C45 . H99 . 109.48 no
H98 . C45 . H99 . 109.48 no
O5 . H26 . C12 . 158.6(47) no
O5 . H26 . C13 . 81.6(16) no
C12 . H26 . C13 . 89.0(20) no
O5 . H27 . C13 . 83.3(17) no
O5 . H27 . C14 . 150.3(39) no
C13 . H27 . C14 . 85.7(18) no
C13 . H28 . C14 . 85.9(21) no

loop_
_geom_bond_atom_site_label_1
_geom_bond_site_symmetry_1
_geom_bond_atom_site_label_2
_geom_bond_site_symmetry_2
_geom_bond_distance
_geom_bond_publ_flag
LU1 . LU2 . 3.253(2) yes
LU1 . LU3 . 3.423(2) yes
LU1 . LU4 . 3.285(2) yes
LU1 . O1 . 2.18(2) yes
LU1 . O3 . 2.22(2) yes
LU1 . O11 . 2.35(2) yes
LU1 . O13 . 2.04(2) yes
LU1 . O19 . 2.35(2) yes
LU1 . O20 . 2.27(2) yes
LU2 . LU3 . 3.295(2) yes
LU2 . O3 . 2.22(2) yes
LU2 . O9 . 2.19(2) yes
LU2 . O11 . 2.47(3) yes
LU2 . O12 . 2.31(2) yes
LU2 . O17 . 2.06(2) yes
LU2 . O19 . 2.10(2) yes
LU3 . LU4 . 3.310(2) yes
LU3 . O5 . 2.14(2) yes
LU3 . O7 . 2.04(2) yes
LU3 . O9 . 2.29(2) yes
LU3 . O10 . 2.53(2) yes
LU3 . O11 . 2.35(2) yes
LU3 . O19 . 2.38(2) yes
LU3 . O20 . 2.31(2) yes
LU4 . O1 . 2.31(2) yes
LU4 . O2 . 2.44(2) yes
LU4 . O5 . 2.30(2) yes
LU4 . O6 . 2.47(3) yes
LU4 . O15 . 2.08(2) yes
LU4 . O19 . 2.13(2) yes
LU4 . O20 . 2.52(2) yes
O1 . C1 . 1.44(3) yes
O2 . C4 . 1.49(4) yes
O2 . C5 . 1.46(4) yes
O3 . C6 . 1.51(4) yes
O4 . C9 . 1.43(4) yes
O4 . C10 . 1.33(6) yes
O5 . C13 . 1.44(3) yes
O5 . H26 . 1.23(3) no
O5 . H27 . 1.20(4) no
O6 . C14 . 1.46(4) yes
O6 . C15 . 1.44(4) yes
O7 . C16 . 1.35(6) yes
O8 . C19 . 1.42(4) yes
O8 . C20 . 1.39(5) yes
O9 . C21 . 1.38(3) yes
O10 . C24 . 1.41(4) yes
O10 . C25 . 1.42(4) yes
O11 . C26 . 1.45(4) yes
O12 . C29 . 1.36(4) yes
O12 . C30 . 1.50(4) yes
O13 . C31 . 1.39(4) yes
O14 . C34 . 1.40(5) yes
O14 . C35 . 1.40(8) yes
O15 . C36 . 1.38(5) yes
O16 . C39 . 1.42(5) yes
O16 . C40 . 1.49(5) yes
O17 . C41 . 1.38(4) yes
O18 . C44 . 1.39(4) yes
O18 . C45 . 1.46(5) yes
C1 . C2 . 1.57(4) yes
C1 . C3 . 1.56(5) yes
C1 . C4 . 1.42(5) yes
C2 . H1 . 0.96 no
C2 . H2 . 0.96 no
C2 . H3 . 0.96 no
C3 . H4 . 0.96 no
C3 . H5 . 0.96 no
C3 . H6 . 0.96 no
C4 . H7 . 0.96 no
C4 . H8 . 0.96 no
C5 . H9 . 0.96 no
C5 . H10 . 0.96 no
C5 . H11 . 0.96 no
C6 . C7 . 1.48(5) yes
C6 . C8 . 1.48(5) yes
C6 . C9 . 1.58(6) yes
C7 . H12 . 0.96 no
C7 . H13 . 0.96 no
C7 . H14 . 0.96 no
C8 . H15 . 0.96 no
C8 . H16 . 0.96 no
C8 . H17 . 0.96 no
C9 . H18 . 0.96 no
C9 . H19 . 0.96 no
C10 . H20 . 0.96 no
C10 . H21 . 0.96 no
C10 . H22 . 0.96 no
C11 . C13 . 1.59(6) yes
C12 . C13 . 1.56(4) yes
C12 . H23 . 0.96 no
C12 . H24 . 0.96 no
C12 . H25 . 0.96 no
C12 . H26 . 1.24(4) no
C13 . C14 . 1.53(4) yes
C13 . H26 . 0.96 no
C13 . H27 . 0.96 no
C13 . H28 . 0.96 no
C14 . H27 . 1.26(4) no
C14 . H28 . 1.26(4) no
C14 . H29 . 0.96 no
C14 . H30 . 0.96 no
C15 . H31 . 0.96 no
C15 . H32 . 0.96 no
C15 . H33 . 0.96 no
C16 . C17 . 1.56(5) yes
C16 . C18 . 1.58(5) yes
C16 . C19 . 1.50(5) yes
C17 . H34 . 0.96 no
C17 . H35 . 0.96 no
C17 . H36 . 0.96 no
C18 . H37 . 0.96 no
C18 . H38 . 0.96 no
C18 . H39 . 0.96 no
C19 . H40 . 0.96 no
C19 . H41 . 0.96 no
C20 . H42 . 0.96 no
C20 . H43 . 0.96 no
C20 . H44 . 0.96 no
C21 . C22 . 1.50(5) yes
C21 . C23 . 1.61(4) yes
C21 . C24 . 1.54(5) yes
C22 . H45 . 0.96 no
C22 . H46 . 0.96 no
C22 . H47 . 0.96 no
C23 . H48 . 0.96 no
C23 . H49 . 0.96 no
C23 . H50 . 0.96 no
C24 . H51 . 0.96 no
C24 . H52 . 0.96 no
C25 . H53 . 0.96 no
C25 . H54 . 0.96 no
C25 . H55 . 0.96 no
C26 . C27 . 1.55(4) yes
C26 . C28 . 1.49(5) yes
C26 . C29 . 1.56(4) yes
C27 . H56 . 0.96 no
C27 . H57 . 0.96 no
C27 . H58 . 0.96 no
C28 . H59 . 0.96 no
C28 . H60 . 0.96 no
C28 . H61 . 0.96 no
C29 . H62 . 0.96 no
C29 . H63 . 0.96 no
C30 . H64 . 0.96 no
C30 . H65 . 0.96 no
C30 . H66 . 0.96 no
C31 . C32 . 1.52(6) yes
C31 . C33 . 1.54(5) yes
C31 . C34 . 1.52(7) yes
C32 . H67 . 0.96 no
C32 . H68 . 0.96 no
C32 . H69 . 0.96 no
C33 . H70 . 0.96 no
C33 . H71 . 0.96 no
C33 . H72 . 0.96 no
C34 . H73 . 0.96 no
C34 . H74 . 0.96 no
C35 . H75 . 0.96 no
C35 . H76 . 0.96 no
C35 . H77 . 0.96 no
C36 . C37 . 1.46(7) yes
C36 . C38 . 1.47(7) yes
C36 . C39 . 1.52(6) yes
C37 . H78 . 0.96 no
C37 . H79 . 0.96 no
C37 . H80 . 0.96 no
C38 . H81 . 0.96 no
C38 . H82 . 0.96 no
C38 . H83 . 0.96 no
C39 . H84 . 0.96 no
C39 . H85 . 0.96 no
C40 . H86 . 0.96 no
C40 . H87 . 0.96 no
C40 . H88 . 0.96 no
C41 . C42 . 1.53(4) yes
C41 . C43 . 1.56(5) yes
C41 . C44 . 1.50(5) yes
C42 . H89 . 0.96 no
C42 . H90 . 0.96 no
C42 . H91 . 0.96 no
C43 . H92 . 0.96 no
C43 . H93 . 0.96 no
C43 . H94 . 0.96 no
C44 . H95 . 0.96 no
C44 . H96 . 0.96 no
C45 . H97 . 0.96 no
C45 . H98 . 0.96 no
C45 . H99 . 0.96 no
